data_2207708
loop_
_publ_author_name
'Cai, Lei'
'Xiao, Hong-Ping'
'Zhu, Long-Guan'

_publ_section_title
;
 Bis(2,2'-bipyridine-\k^2^<i>N</i>,<i>N</i>')chlorocopper(II)
 3-carboxybenzenesulfonate trihydrate
;
_journal_coeditor_code XU6081
_journal_issue 12
_journal_name_full 'Acta Crystallographica Section E'
_journal_page_first m2546
_journal_page_last m2547
_journal_paper_doi 10.1107/S1600536805036044
_journal_volume 61
_journal_year 2005
_chemical_formula_iupac '[Cu Cl (C10 H8 N2)2] (C7 H5 O5 S), 3H2 O'
_chemical_formula_moiety 'C20 H16 Cl Cu N4 +, C7 H5 O5 S -, 3H2 O'
_chemical_formula_sum 'C27 H27 Cl Cu N4 O8 S'
_chemical_formula_weight 666.58
_chemical_name_systematic
;
Bis(2,2'-bipyridine-\k^2^N,N')chlorocopper(II)
3-carboxybenzenesulfonate trihydrate
;
_space_group_IT_number 2
_symmetry_cell_setting triclinic
_symmetry_space_group_name_Hall '-P 1'
_symmetry_space_group_name_H-M 'P -1'
_atom_sites_solution_hydrogens geom
_atom_sites_solution_primary direct
_atom_sites_solution_secondary difmap
_audit_creation_method SHELXL-97
_cell_angle_alpha 99.0980(10)
_cell_angle_beta 91.7780(10)
_cell_angle_gamma 103.1890(10)
_cell_formula_units_Z 2
_cell_length_a 8.4430(5)
_cell_length_b 11.2269(7)
_cell_length_c 15.8025(10)
_cell_measurement_reflns_used 3862
_cell_measurement_temperature 295(2)
_cell_measurement_theta_max 27.5
_cell_measurement_theta_min 2.6
_cell_volume 1436.53(15)
_computing_cell_refinement 'SAINT (Bruker, 2002)'
_computing_data_collection 'SMART (Bruker, 2002)'
_computing_data_reduction SAINT
_computing_molecular_graphics 'ORTEP-3 for Windows (Farrugia, 1997)'
_computing_publication_material 'WinGX (Farrugia, 1999)'
_computing_structure_refinement 'SHELXL97 (Sheldrick, 1997)'
_computing_structure_solution 'SHELXS97 (Sheldrick, 1997)'
_diffrn_ambient_temperature 295(2)
_diffrn_measured_fraction_theta_full 0.99
_diffrn_measured_fraction_theta_max 0.99
_diffrn_measurement_device_type 'Bruker APEX area-detector'
_diffrn_measurement_method '\f and \w'
_diffrn_radiation_monochromator graphite
_diffrn_radiation_source 'fine-focus sealed tube'
_diffrn_radiation_type MoK\a
_diffrn_radiation_wavelength 0.71073
_diffrn_reflns_av_R_equivalents 0.014
_diffrn_reflns_av_sigmaI/netI 0.029
_diffrn_reflns_limit_h_max 10
_diffrn_reflns_limit_h_min -10
_diffrn_reflns_limit_k_max 13
_diffrn_reflns_limit_k_min -13
_diffrn_reflns_limit_l_max 11
_diffrn_reflns_limit_l_min -18
_diffrn_reflns_number 7532
_diffrn_reflns_theta_full 25.0
_diffrn_reflns_theta_max 25.0
_diffrn_reflns_theta_min 2.1
_diffrn_standards_number 0
_exptl_absorpt_coefficient_mu 0.982
_exptl_absorpt_correction_T_max 0.798
_exptl_absorpt_correction_T_min 0.707
_exptl_absorpt_correction_type multi-scan
_exptl_absorpt_process_details '(SADABS; Bruker, 2002)'
_exptl_crystal_colour blue
_exptl_crystal_density_diffrn 1.541
_exptl_crystal_density_method 'not measured'
_exptl_crystal_description plate
_exptl_crystal_F_000 686
_exptl_crystal_size_max 0.38
_exptl_crystal_size_mid 0.26
_exptl_crystal_size_min 0.24
_refine_diff_density_max 0.38
_refine_diff_density_min -0.53
_refine_ls_extinction_method none
_refine_ls_goodness_of_fit_ref 1.09
_refine_ls_hydrogen_treatment constr
_refine_ls_matrix_type full
_refine_ls_number_parameters 389
_refine_ls_number_reflns 4978
_refine_ls_number_restraints 12
_refine_ls_restrained_S_all 1.09
_refine_ls_R_factor_all 0.055
_refine_ls_R_factor_gt 0.051
_refine_ls_shift/su_max 0.000
_refine_ls_shift/su_mean 0.000
_refine_ls_structure_factor_coef Fsqd
_refine_ls_weighting_details 'calc w = 1/[\s^2^(Fo^2^)+(0.0616P)^2^+1.4378P] where P = (Fo^2^+2Fc^2^)/3'
_refine_ls_weighting_scheme calc
_refine_ls_wR_factor_gt 0.127
_refine_ls_wR_factor_ref 0.130
_reflns_number_gt 4525
_reflns_number_total 4978
_reflns_threshold_expression I>2\s(I)
_cod_data_source_file xu6081.cif
_cod_data_source_block I
_cod_depositor_comments
;
 Marking attached hydrogen atoms.

 Antanas Vaitkus,
 2017-08-07
;
_cod_database_code 2207708
_cod_database_fobs_code 2207708

loop_
_symmetry_equiv_pos_as_xyz
'x, y, z'
'-x, -y, -z'

loop_
_atom_site_label
_atom_site_fract_x
_atom_site_fract_y
_atom_site_fract_z
_atom_site_U_iso_or_equiv
_atom_site_adp_type
_atom_site_calc_flag
_atom_site_refinement_flags
_atom_site_occupancy
_atom_site_disorder_assembly
_atom_site_disorder_group
_atom_site_type_symbol
_atom_site_attached_hydrogens
Cu1 0.38850(5) 0.21714(4) 0.14509(3) 0.04131(15) Uani d . 1 . . Cu 0
S1 1.10226(11) 0.77161(8) 0.32784(6) 0.0472(2) Uani d . 1 . . S 0
Cl1 0.14941(11) 0.17860(10) 0.05938(6) 0.0564(3) Uani d . 1 . . Cl 0
O1 0.7281(5) 0.4234(3) 0.4802(2) 0.0974(14) Uani d . 1 . . O 0
O2 0.7017(5) 0.2459(3) 0.3953(2) 0.0812(10) Uani d . 1 . . O 0
O3 1.0463(4) 0.8191(3) 0.40894(19) 0.0729(9) Uani d . 1 . . O 0
O4 1.2781(3) 0.7953(3) 0.3281(2) 0.0680(8) Uani d . 1 . . O 0
O5 1.0326(4) 0.8096(3) 0.2544(2) 0.0652(8) Uani d . 1 . . O 0
O6 0.5355(5) 0.1471(4) 0.5148(2) 0.1073(14) Uani d . 1 . . O 0
O7 0.2185(5) 0.0478(4) 0.5402(3) 0.1159(14) Uani d . 1 . . O 0
O8' 0.897(2) 0.626(3) 0.0627(16) 0.112(8) Uani d PU 0.33(3) A 1 O 2
O8 0.858(2) 0.5552(18) 0.0099(15) 0.178(8) Uani d P 0.67(3) A 2 O 2
N1 0.5272(3) 0.0964(2) 0.17577(17) 0.0375(6) Uani d . 1 . . N 0
N2 0.5266(3) 0.2153(3) 0.04572(18) 0.0431(7) Uani d . 1 . . N 0
N3 0.4902(3) 0.4002(3) 0.2071(2) 0.0431(7) Uani d . 1 . . N 0
N4 0.2725(3) 0.2182(2) 0.25139(18) 0.0415(6) Uani d . 1 . . N 0
C1 0.5232(5) 0.0411(3) 0.2445(2) 0.0486(9) Uani d . 1 . . C 0
H1 0.4443 0.0506 0.2831 0.058 Uiso calc R 1 . . H 0
C2 0.6301(5) -0.0293(4) 0.2612(3) 0.0549(10) Uani d . 1 . . C 0
H2 0.6236 -0.0663 0.3100 0.066 Uiso calc R 1 . . H 0
C3 0.7462(5) -0.0439(3) 0.2046(3) 0.0542(9) Uani d . 1 . . C 0
H3 0.8205 -0.0907 0.2145 0.065 Uiso calc R 1 . . H 0
C4 0.7518(4) 0.0120(3) 0.1323(2) 0.0471(8) Uani d . 1 . . C 0
H4 0.8296 0.0028 0.0930 0.057 Uiso calc R 1 . . H 0
C5 0.6408(4) 0.0814(3) 0.1193(2) 0.0361(7) Uani d . 1 . . C 0
C6 0.6375(4) 0.1455(3) 0.0451(2) 0.0376(7) Uani d . 1 . . C 0
C7 0.7360(5) 0.1343(4) -0.0224(2) 0.0485(9) Uani d . 1 . . C 0
H7 0.8109 0.0850 -0.0226 0.058 Uiso calc R 1 . . H 0
C8 0.7217(5) 0.1974(4) -0.0898(2) 0.0596(10) Uani d . 1 . . C 0
H8 0.7879 0.1919 -0.1355 0.071 Uiso calc R 1 . . H 0
C9 0.6099(5) 0.2674(4) -0.0882(3) 0.0618(11) Uani d . 1 . . C 0
H9 0.5986 0.3103 -0.1330 0.074 Uiso calc R 1 . . H 0
C10 0.5140(5) 0.2744(4) -0.0203(3) 0.0577(10) Uani d . 1 . . C 0
H10 0.4371 0.3220 -0.0201 0.069 Uiso calc R 1 . . H 0
C11 0.6003(4) 0.4898(3) 0.1793(3) 0.0525(9) Uani d . 1 . . C 0
H11 0.6423 0.4720 0.1263 0.063 Uiso calc R 1 . . H 0
C12 0.6533(5) 0.6081(4) 0.2275(3) 0.0638(12) Uani d . 1 . . C 0
H12 0.7298 0.6687 0.2071 0.077 Uiso calc R 1 . . H 0
C13 0.5912(6) 0.6340(4) 0.3052(3) 0.0689(12) Uani d . 1 . . C 0
H13 0.6248 0.7128 0.3381 0.083 Uiso calc R 1 . . H 0
C14 0.4790(5) 0.5435(3) 0.3346(3) 0.0572(10) Uani d . 1 . . C 0
H14 0.4353 0.5604 0.3872 0.069 Uiso calc R 1 . . H 0
C15 0.4320(4) 0.4268(3) 0.2847(2) 0.0420(8) Uani d . 1 . . C 0
C16 0.3133(4) 0.3225(3) 0.3107(2) 0.0413(8) Uani d . 1 . . C 0
C17 0.2457(5) 0.3272(4) 0.3889(3) 0.0594(10) Uani d . 1 . . C 0
H17 0.2753 0.3990 0.4299 0.071 Uiso calc R 1 . . H 0
C18 0.1340(6) 0.2252(4) 0.4061(3) 0.0667(12) Uani d . 1 . . C 0
H18 0.0879 0.2276 0.4589 0.080 Uiso calc R 1 . . H 0
C19 0.0914(5) 0.1205(4) 0.3451(3) 0.0583(10) Uani d . 1 . . C 0
H19 0.0157 0.0510 0.3555 0.070 Uiso calc R 1 . . H 0
C20 0.1622(5) 0.1201(3) 0.2689(2) 0.0502(9) Uani d . 1 . . C 0
H20 0.1329 0.0490 0.2273 0.060 Uiso calc R 1 . . H 0
C21 0.7579(5) 0.3658(3) 0.4159(2) 0.0500(9) Uani d . 1 . . C 0
C22 0.8632(4) 0.4228(3) 0.3520(2) 0.0415(8) Uani d . 1 . . C 0
C23 0.9322(4) 0.5504(3) 0.3693(2) 0.0418(8) Uani d . 1 . . C 0
H23 0.9137 0.5974 0.4204 0.050 Uiso calc R 1 . . H 0
C24 1.0278(4) 0.6071(3) 0.3109(2) 0.0418(8) Uani d . 1 . . C 0
C25 1.0575(5) 0.5358(4) 0.2355(2) 0.0522(9) Uani d . 1 . . C 0
H25 1.1225 0.5735 0.1962 0.063 Uiso calc R 1 . . H 0
C26 0.9917(5) 0.4101(4) 0.2188(3) 0.0594(10) Uani d . 1 . . C 0
H26 1.0137 0.3632 0.1685 0.071 Uiso calc R 1 . . H 0
C27 0.8935(5) 0.3529(3) 0.2758(2) 0.0510(9) Uani d . 1 . . C 0
H27 0.8476 0.2680 0.2635 0.061 Uiso calc R 1 . . H 0
H6A 0.4460 0.0950 0.5143 0.080 Uiso d R 1 . . H 0
H6B 0.5993 0.1470 0.5566 0.080 Uiso d R 1 . . H 0
H7A 0.1303 0.0728 0.5533 0.080 Uiso d R 1 . . H 0
H7B 0.1867 -0.0140 0.4968 0.080 Uiso d R 1 . . H 0
H2A 0.6396 0.2161 0.4347 0.080 Uiso d R 1 . . H 0

loop_
_atom_site_aniso_label
_atom_site_aniso_U_11
_atom_site_aniso_U_22
_atom_site_aniso_U_33
_atom_site_aniso_U_12
_atom_site_aniso_U_13
_atom_site_aniso_U_23
Cu1 0.0402(3) 0.0426(3) 0.0426(3) 0.01007(18) 0.01583(18) 0.00860(18)
S1 0.0491(5) 0.0441(5) 0.0495(5) 0.0075(4) 0.0143(4) 0.0146(4)
Cl1 0.0427(5) 0.0717(6) 0.0525(5) 0.0163(4) 0.0061(4) -0.0012(5)
O1 0.161(4) 0.0465(17) 0.071(2) -0.003(2) 0.064(2) 0.0011(15)
O2 0.119(3) 0.0418(15) 0.069(2) -0.0069(16) 0.0334(19) 0.0012(14)
O3 0.103(2) 0.0455(15) 0.0669(19) 0.0078(15) 0.0392(17) 0.0077(13)
O4 0.0490(16) 0.0686(18) 0.082(2) 0.0007(14) 0.0066(14) 0.0183(16)
O5 0.0657(18) 0.0607(17) 0.076(2) 0.0145(14) 0.0087(15) 0.0326(15)
O6 0.085(3) 0.139(3) 0.074(2) -0.036(2) -0.0047(19) 0.039(2)
O7 0.097(3) 0.141(4) 0.106(3) 0.019(3) 0.006(2) 0.021(3)
O8' 0.117(10) 0.112(10) 0.109(10) 0.017(6) 0.007(6) 0.035(7)
O8 0.219(12) 0.143(12) 0.185(16) 0.031(10) 0.091(11) 0.073(13)
N1 0.0419(15) 0.0339(14) 0.0355(14) 0.0073(11) 0.0062(12) 0.0044(11)
N2 0.0389(16) 0.0535(17) 0.0404(16) 0.0124(13) 0.0114(12) 0.0143(13)
N3 0.0371(15) 0.0364(15) 0.0554(18) 0.0050(12) 0.0050(13) 0.0114(13)
N4 0.0400(15) 0.0382(15) 0.0442(16) 0.0078(12) 0.0144(12) 0.0013(12)
C1 0.056(2) 0.051(2) 0.0399(19) 0.0126(17) 0.0086(16) 0.0118(16)
C2 0.066(3) 0.053(2) 0.049(2) 0.0123(19) 0.0046(19) 0.0195(18)
C3 0.052(2) 0.045(2) 0.068(3) 0.0145(17) -0.0005(19) 0.0130(18)
C4 0.044(2) 0.0456(19) 0.051(2) 0.0112(16) 0.0085(16) 0.0034(16)
C5 0.0363(17) 0.0319(16) 0.0365(17) 0.0049(13) 0.0029(13) -0.0004(13)
C6 0.0346(17) 0.0409(17) 0.0343(17) 0.0042(14) 0.0060(13) 0.0034(13)
C7 0.046(2) 0.056(2) 0.043(2) 0.0114(17) 0.0136(16) 0.0059(16)
C8 0.055(2) 0.078(3) 0.043(2) 0.009(2) 0.0198(18) 0.0125(19)
C9 0.054(2) 0.086(3) 0.051(2) 0.011(2) 0.0116(18) 0.033(2)
C10 0.047(2) 0.077(3) 0.059(2) 0.020(2) 0.0135(18) 0.033(2)
C11 0.043(2) 0.048(2) 0.068(3) 0.0065(17) 0.0040(18) 0.0200(18)
C12 0.050(2) 0.043(2) 0.097(4) -0.0021(18) -0.008(2) 0.028(2)
C13 0.074(3) 0.039(2) 0.087(3) 0.008(2) -0.010(3) 0.004(2)
C14 0.059(2) 0.039(2) 0.069(3) 0.0096(18) -0.001(2) -0.0011(18)
C15 0.0367(18) 0.0371(17) 0.053(2) 0.0122(14) -0.0001(15) 0.0058(15)
C16 0.0397(18) 0.0396(18) 0.0452(19) 0.0132(14) 0.0080(15) 0.0025(15)
C17 0.072(3) 0.053(2) 0.048(2) 0.012(2) 0.016(2) -0.0069(18)
C18 0.078(3) 0.069(3) 0.052(2) 0.012(2) 0.031(2) 0.008(2)
C19 0.059(2) 0.052(2) 0.061(2) 0.0041(19) 0.029(2) 0.0112(19)
C20 0.050(2) 0.0419(19) 0.053(2) 0.0021(16) 0.0204(17) -0.0004(16)
C21 0.062(2) 0.042(2) 0.044(2) 0.0084(17) 0.0071(17) 0.0067(16)
C22 0.049(2) 0.0409(18) 0.0356(17) 0.0132(15) 0.0036(15) 0.0047(14)
C23 0.050(2) 0.0413(18) 0.0347(17) 0.0123(15) 0.0067(15) 0.0042(14)
C24 0.0407(18) 0.0413(18) 0.0454(19) 0.0108(15) 0.0050(15) 0.0111(15)
C25 0.052(2) 0.063(2) 0.045(2) 0.0173(19) 0.0198(17) 0.0097(17)
C26 0.067(3) 0.065(3) 0.048(2) 0.025(2) 0.0183(19) -0.0020(19)
C27 0.059(2) 0.0429(19) 0.051(2) 0.0164(17) 0.0064(18) 0.0009(16)

loop_
_atom_type_symbol
_atom_type_description
_atom_type_scat_dispersion_real
_atom_type_scat_dispersion_imag
_atom_type_scat_source
C C 0.0033 0.0016 'International Tables Vol C Tables 4.2.6.8 and 6.1.1.4'
H H 0.0000 0.0000 'International Tables Vol C Tables 4.2.6.8 and 6.1.1.4'
N N 0.0061 0.0033 'International Tables Vol C Tables 4.2.6.8 and 6.1.1.4'
O O 0.0106 0.0060 'International Tables Vol C Tables 4.2.6.8 and 6.1.1.4'
S S 0.1246 0.1234 'International Tables Vol C Tables 4.2.6.8 and 6.1.1.4'
Cu Cu 0.3201 1.2651 'International Tables Vol C Tables 4.2.6.8 and 6.1.1.4'
Cl Cl 0.1484 0.1585 'International Tables Vol C Tables 4.2.6.8 and 6.1.1.4'

loop_
_geom_angle_atom_site_label_1
_geom_angle_atom_site_label_2
_geom_angle_atom_site_label_3
_geom_angle
_geom_angle_publ_flag
N1 Cu1 Cl1 130.39(8) yes
N2 Cu1 Cl1 93.41(9) yes
N3 Cu1 Cl1 118.41(8) yes
N4 Cu1 Cl1 92.67(9) yes
N2 Cu1 N1 80.22(11) yes
N1 Cu1 N3 111.19(11) yes
N4 Cu1 N1 94.80(11) yes
N2 Cu1 N3 98.31(12) yes
N4 Cu1 N2 173.78(12) yes
N4 Cu1 N3 79.93(11) yes
O3 S1 O4 113.1(2) yes
O3 S1 O5 113.8(2) yes
O4 S1 O5 111.53(18) yes
O3 S1 C24 106.60(17) ?
O4 S1 C24 106.60(17) ?
O5 S1 C24 104.39(17) ?
C21 O2 H2A 111.2 ?
H6A O6 H6B 111.8 ?
H7A O7 H7B 104.9 ?
C1 N1 C5 118.4(3) ?
C1 N1 Cu1 128.5(2) ?
C5 N1 Cu1 113.0(2) ?
C10 N2 C6 118.7(3) ?
C10 N2 Cu1 124.9(3) ?
C6 N2 Cu1 116.3(2) ?
C11 N3 C15 118.4(3) ?
C11 N3 Cu1 128.8(3) ?
C15 N3 Cu1 112.9(2) ?
C20 N4 C16 119.1(3) ?
C20 N4 Cu1 123.7(2) ?
C16 N4 Cu1 117.1(2) ?
N1 C1 C2 123.2(4) ?
N1 C1 H1 118.4 ?
C2 C1 H1 118.4 ?
C3 C2 C1 118.7(4) ?
C3 C2 H2 120.7 ?
C1 C2 H2 120.7 ?
C2 C3 C4 119.1(4) ?
C2 C3 H3 120.4 ?
C4 C3 H3 120.4 ?
C5 C4 C3 119.3(3) ?
C5 C4 H4 120.3 ?
C3 C4 H4 120.3 ?
N1 C5 C4 121.3(3) ?
N1 C5 C6 115.1(3) ?
C4 C5 C6 123.6(3) ?
N2 C6 C7 121.1(3) ?
N2 C6 C5 115.2(3) ?
C7 C6 C5 123.6(3) ?
C6 C7 C8 119.1(4) ?
C6 C7 H7 120.5 ?
C8 C7 H7 120.5 ?
C9 C8 C7 119.2(4) ?
C9 C8 H8 120.4 ?
C7 C8 H8 120.4 ?
C8 C9 C10 119.4(4) ?
C8 C9 H9 120.3 ?
C10 C9 H9 120.3 ?
N2 C10 C9 122.5(4) ?
N2 C10 H10 118.8 ?
C9 C10 H10 118.8 ?
N3 C11 C12 121.9(4) ?
N3 C11 H11 119.0 ?
C12 C11 H11 119.0 ?
C13 C12 C11 118.9(4) ?
C13 C12 H12 120.6 ?
C11 C12 H12 120.6 ?
C12 C13 C14 119.9(4) ?
C12 C13 H13 120.1 ?
C14 C13 H13 120.1 ?
C13 C14 C15 118.9(4) ?
C13 C14 H14 120.5 ?
C15 C14 H14 120.5 ?
N3 C15 C14 122.0(3) ?
N3 C15 C16 114.7(3) ?
C14 C15 C16 123.3(3) ?
N4 C16 C17 120.4(3) ?
N4 C16 C15 115.3(3) ?
C17 C16 C15 124.3(3) ?
C16 C17 C18 119.7(4) ?
C16 C17 H17 120.1 ?
C18 C17 H17 120.1 ?
C19 C18 C17 119.5(4) ?
C19 C18 H18 120.3 ?
C17 C18 H18 120.3 ?
C20 C19 C18 118.7(4) ?
C20 C19 H19 120.7 ?
C18 C19 H19 120.7 ?
N4 C20 C19 122.6(3) ?
N4 C20 H20 118.7 ?
C19 C20 H20 118.7 ?
O1 C21 O2 122.4(4) ?
O1 C21 C22 123.3(3) ?
O2 C21 C22 114.3(3) ?
C27 C22 C23 119.4(3) ?
C27 C22 C21 122.0(3) ?
C23 C22 C21 118.6(3) ?
C24 C23 C22 120.3(3) ?
C24 C23 H23 119.8 ?
C22 C23 H23 119.8 ?
C23 C24 C25 119.5(3) ?
C23 C24 S1 120.7(3) ?
C25 C24 S1 119.7(3) ?
C26 C25 C24 120.5(3) ?
C26 C25 H25 119.8 ?
C24 C25 H25 119.8 ?
C25 C26 C27 120.6(3) ?
C25 C26 H26 119.7 ?
C27 C26 H26 119.7 ?
C26 C27 C22 119.8(3) ?
C26 C27 H27 120.1 ?
C22 C27 H27 120.1 ?

loop_
_geom_bond_atom_site_label_1
_geom_bond_atom_site_label_2
_geom_bond_distance
_geom_bond_publ_flag
Cu1 N1 2.084(3) yes
Cu1 N2 1.985(3) yes
Cu1 N3 2.104(3) yes
Cu1 N4 1.970(3) yes
Cu1 Cl1 2.3116(10) yes
S1 O3 1.444(3) yes
S1 O4 1.447(3) yes
S1 O5 1.450(3) yes
S1 C24 1.783(3) ?
O1 C21 1.182(4) ?
O2 C21 1.305(5) ?
O2 H2A 0.8834 ?
O6 H6A 0.8425 ?
O6 H6B 0.8394 ?
O7 H7A 0.8731 ?
O7 H7B 0.8812 ?
N1 C1 1.332(4) ?
N1 C5 1.351(4) ?
N2 C10 1.336(5) ?
N2 C6 1.350(4) ?
N3 C11 1.344(5) ?
N3 C15 1.350(5) ?
N4 C20 1.342(4) ?
N4 C16 1.347(4) ?
C1 C2 1.372(5) ?
C1 H1 0.9300 ?
C2 C3 1.368(6) ?
C2 H2 0.9300 ?
C3 C4 1.384(5) ?
C3 H3 0.9300 ?
C4 C5 1.378(5) ?
C4 H4 0.9300 ?
C5 C6 1.472(5) ?
C6 C7 1.380(5) ?
C7 C8 1.386(5) ?
C7 H7 0.9300 ?
C8 C9 1.358(6) ?
C8 H8 0.9300 ?
C9 C10 1.368(5) ?
C9 H9 0.9300 ?
C10 H10 0.9300 ?
C11 C12 1.390(6) ?
C11 H11 0.9300 ?
C12 C13 1.365(7) ?
C12 H12 0.9300 ?
C13 C14 1.372(6) ?
C13 H13 0.9300 ?
C14 C15 1.382(5) ?
C14 H14 0.9300 ?
C15 C16 1.479(5) ?
C16 C17 1.375(5) ?
C17 C18 1.377(6) ?
C17 H17 0.9300 ?
C18 C19 1.367(6) ?
C18 H18 0.9300 ?
C19 C20 1.360(5) ?
C19 H19 0.9300 ?
C20 H20 0.9300 ?
C21 C22 1.490(5) ?
C22 C27 1.394(5) ?
C22 C23 1.398(5) ?
C23 C24 1.380(5) ?
C23 H23 0.9300 ?
C24 C25 1.390(5) ?
C25 C26 1.373(6) ?
C25 H25 0.9300 ?
C26 C27 1.378(6) ?
C26 H26 0.9300 ?
C27 H27 0.9300 ?

loop_
_geom_hbond_atom_site_label_D
_geom_hbond_atom_site_label_H
_geom_hbond_atom_site_label_A
_geom_hbond_site_symmetry_A
_geom_hbond_distance_DH
_geom_hbond_distance_HA
_geom_hbond_distance_DA
_geom_hbond_angle_DHA
_geom_hbond_publ_flag
O6 H6A O7 . 0.84 1.95 2.723(6) 153 yes
O6 H6B O4 2_766 0.84 2.00 2.801(5) 158 yes
O7 H7A O3 2_666 0.87 2.17 3.022(6) 165 yes
O7 H7B O3 1_445 0.88 2.21 3.071(6) 164 yes
O2 H2A O6 . 0.88 1.74 2.624(5) 173 yes
C3 H3 O5 1_545 0.93 2.43 3.358(5) 173 yes
C8 H8 O5 2_765 0.93 2.45 3.379(5) 177 yes

loop_
_geom_torsion_atom_site_label_1
_geom_torsion_atom_site_label_2
_geom_torsion_atom_site_label_3
_geom_torsion_atom_site_label_4
_geom_torsion
N4 Cu1 N1 C1 2.1(3)
N2 Cu1 N1 C1 178.4(3)
N3 Cu1 N1 C1 83.2(3)
Cl1 Cu1 N1 C1 -95.5(3)
N4 Cu1 N1 C5 -173.4(2)
N2 Cu1 N1 C5 2.8(2)
N3 Cu1 N1 C5 -92.4(2)
Cl1 Cu1 N1 C5 88.9(2)
N1 Cu1 N2 C10 176.9(3)
N3 Cu1 N2 C10 -72.9(3)
Cl1 Cu1 N2 C10 46.4(3)
N1 Cu1 N2 C6 -1.2(2)
N3 Cu1 N2 C6 109.0(2)
Cl1 Cu1 N2 C6 -131.6(2)
N4 Cu1 N3 C11 -178.6(3)
N2 Cu1 N3 C11 7.4(3)
N1 Cu1 N3 C11 90.1(3)
Cl1 Cu1 N3 C11 -91.1(3)
N4 Cu1 N3 C15 0.8(2)
N2 Cu1 N3 C15 -173.1(2)
N1 Cu1 N3 C15 -90.5(2)
Cl1 Cu1 N3 C15 88.4(2)
N1 Cu1 N4 C20 -69.3(3)
N3 Cu1 N4 C20 -180.0(3)
Cl1 Cu1 N4 C20 61.6(3)
N1 Cu1 N4 C16 107.7(3)
N3 Cu1 N4 C16 -3.0(2)
Cl1 Cu1 N4 C16 -121.4(2)
C5 N1 C1 C2 0.7(5)
Cu1 N1 C1 C2 -174.7(3)
N1 C1 C2 C3 -0.2(6)
C1 C2 C3 C4 -0.3(6)
C2 C3 C4 C5 0.3(6)
C1 N1 C5 C4 -0.8(5)
Cu1 N1 C5 C4 175.3(2)
C1 N1 C5 C6 -179.9(3)
Cu1 N1 C5 C6 -3.9(3)
C3 C4 C5 N1 0.3(5)
C3 C4 C5 C6 179.4(3)
C10 N2 C6 C7 -0.4(5)
Cu1 N2 C6 C7 177.8(3)
C10 N2 C6 C5 -178.7(3)
Cu1 N2 C6 C5 -0.5(4)
N1 C5 C6 N2 3.0(4)
C4 C5 C6 N2 -176.1(3)
N1 C5 C6 C7 -175.3(3)
C4 C5 C6 C7 5.6(5)
N2 C6 C7 C8 1.0(5)
C5 C6 C7 C8 179.2(3)
C6 C7 C8 C9 -0.8(6)
C7 C8 C9 C10 0.1(7)
C6 N2 C10 C9 -0.4(6)
Cu1 N2 C10 C9 -178.4(3)
C8 C9 C10 N2 0.5(7)
C15 N3 C11 C12 -0.9(5)
Cu1 N3 C11 C12 178.5(3)
N3 C11 C12 C13 -0.2(6)
C11 C12 C13 C14 0.3(6)
C12 C13 C14 C15 0.5(6)
C11 N3 C15 C14 1.8(5)
Cu1 N3 C15 C14 -177.7(3)
C11 N3 C15 C16 -179.2(3)
Cu1 N3 C15 C16 1.3(4)
C13 C14 C15 N3 -1.6(6)
C13 C14 C15 C16 179.4(4)
C20 N4 C16 C17 1.5(5)
Cu1 N4 C16 C17 -175.5(3)
C20 N4 C16 C15 -178.3(3)
Cu1 N4 C16 C15 4.6(4)
N3 C15 C16 N4 -3.8(4)
C14 C15 C16 N4 175.2(3)
N3 C15 C16 C17 176.3(3)
C14 C15 C16 C17 -4.7(6)
N4 C16 C17 C18 -0.9(6)
C15 C16 C17 C18 179.0(4)
C16 C17 C18 C19 -0.1(7)
C17 C18 C19 C20 0.4(7)
C16 N4 C20 C19 -1.3(6)
Cu1 N4 C20 C19 175.6(3)
C18 C19 C20 N4 0.3(7)
O1 C21 C22 C27 -178.6(4)
O2 C21 C22 C27 1.8(6)
O1 C21 C22 C23 0.9(6)
O2 C21 C22 C23 -178.7(4)
C27 C22 C23 C24 0.8(5)
C21 C22 C23 C24 -178.7(3)
C22 C23 C24 C25 -1.3(5)
C22 C23 C24 S1 174.6(3)
O3 S1 C24 C23 1.6(4)
O4 S1 C24 C23 122.7(3)
O5 S1 C24 C23 -119.1(3)
O3 S1 C24 C25 177.5(3)
O4 S1 C24 C25 -61.4(3)
O5 S1 C24 C25 56.7(3)
C23 C24 C25 C26 0.4(6)
S1 C24 C25 C26 -175.5(3)
C24 C25 C26 C27 0.8(6)
C25 C26 C27 C22 -1.3(6)
C23 C22 C27 C26 0.4(6)
C21 C22 C27 C26 180.0(4)
